data_1555898
loop_
_publ_author_name
'Fujino, Takumi'
'Hinoue, Tomoaki'
'Usuki, Yoshinosuke'
'Satoh, Tetsuya'

_publ_section_title
;
 Synthesis of Difluorinated Enynes through Sonogashira-Type Coupling.
;
_journal_issue 21
_journal_name_full 'Organic letters'
_journal_page_first 5688
_journal_page_last 5691
_journal_paper_doi 10.1021/acs.orglett.6b02919
_journal_volume 18
_journal_year 2016
_chemical_formula_moiety 'C18 H10 F2'
_chemical_formula_sum 'C18 H10 F2'
_chemical_formula_weight 264.27
_space_group_IT_number 14
_space_group_name_Hall '-P 2ybc'
_space_group_name_H-M_alt 'P 1 21/c 1'
_symmetry_cell_setting monoclinic
_symmetry_Int_Tables_number 14
_symmetry_space_group_name_Hall '-P 2ybc'
_symmetry_space_group_name_H-M 'P 1 21/c 1'
_atom_sites_solution_hydrogens geom
_atom_sites_solution_primary direct
_atom_sites_solution_secondary difmap
_cell_angle_alpha 90.0000
_cell_angle_beta 92.300(5)
_cell_angle_gamma 90.0000
_cell_formula_units_Z 4
_cell_length_a 8.5766(9)
_cell_length_b 19.0076(18)
_cell_length_c 7.8189(9)
_cell_measurement_reflns_used 3240
_cell_measurement_temperature 213
_cell_measurement_theta_max 27.48
_cell_measurement_theta_min 2.14
_cell_volume 1273.6(2)
_computing_cell_refinement CrystalClear
_computing_data_collection 'CrystalClear (Rigaku Inc., 2008)'
_computing_data_reduction CrystalClear
_computing_molecular_graphics 'CrystalStructure 4.0'
_computing_publication_material 'CrystalStructure 4.0 (Rigaku, 2010)'
_computing_structure_refinement 'SHELXL97 (Sheldrick, 2008)'
_computing_structure_solution SIR97
_diffrn_ambient_temperature 213
_diffrn_detector_area_resol_mean 7.111
_diffrn_measured_fraction_theta_full 0.987
_diffrn_measured_fraction_theta_max 0.987
_diffrn_measurement_device_type 'Rigaku Saturn724'
_diffrn_measurement_method \w
_diffrn_radiation_type 'Mo K\a'
_diffrn_radiation_wavelength 0.71075
_diffrn_reflns_av_R_equivalents 0.0312
_diffrn_reflns_limit_h_max 11
_diffrn_reflns_limit_h_min -11
_diffrn_reflns_limit_k_max 24
_diffrn_reflns_limit_k_min -24
_diffrn_reflns_limit_l_max 10
_diffrn_reflns_limit_l_min -10
_diffrn_reflns_number 12795
_diffrn_reflns_theta_full 27.50
_diffrn_reflns_theta_max 27.50
_diffrn_standards_number 0
_exptl_absorpt_coefficient_mu 0.099
_exptl_absorpt_correction_T_max 0.988
_exptl_absorpt_correction_T_min 0.909
_exptl_absorpt_correction_type multi-scan
_exptl_absorpt_process_details 'REQAB (Rigaku, 1998)'
_exptl_crystal_colour yellow
_exptl_crystal_density_diffrn 1.378
_exptl_crystal_density_method 'not measured'
_exptl_crystal_description platelet
_exptl_crystal_F_000 544.00
_exptl_crystal_size_max 0.300
_exptl_crystal_size_mid 0.270
_exptl_crystal_size_min 0.120
_refine_diff_density_max 0.230
_refine_diff_density_min -0.170
_refine_ls_extinction_method none
_refine_ls_goodness_of_fit_ref 1.045
_refine_ls_hydrogen_treatment constr
_refine_ls_number_parameters 185
_refine_ls_number_reflns 2889
_refine_ls_number_restraints 0
_refine_ls_R_factor_gt 0.0445
_refine_ls_shift/su_max 0.000
_refine_ls_structure_factor_coef Fsqd
_refine_ls_weighting_details 'w = 1/[\s^2^(Fo^2^)+(0.0741P)^2^+0.1252P] where P=(Fo^2^+2Fc^2^)/3'
_refine_ls_weighting_scheme calc
_refine_ls_wR_factor_ref 0.1283
_reflns_number_gt 2348
_reflns_number_total 2889
_reflns_threshold_expression F^2^>2.0\s(F^2^)
_cod_data_source_file ol6b02919_si_001.cif
_cod_data_source_block 20160606
_cod_original_cell_volume 1273.6(3)
_cod_database_code 1555898

loop_
_symmetry_equiv_pos_site_id
_symmetry_equiv_pos_as_xyz
1 +X,+Y,+Z
2 -X,1/2+Y,1/2-Z
3 -X,-Y,-Z
4 +X,1/2-Y,1/2+Z

loop_
_atom_site_label
_atom_site_type_symbol
_atom_site_fract_x
_atom_site_fract_y
_atom_site_fract_z
_atom_site_U_iso_or_equiv
_atom_site_adp_type
_atom_site_occupancy
_atom_site_symmetry_multiplicity
_atom_site_calc_flag
_atom_site_refinement_flags
F1 F 0.13749(11) 0.50168(5) 0.09694(11) 0.0677(3) Uani 1.0 4 d .
F2 F 0.35986(12) 0.45801(5) 0.04035(11) 0.0662(3) Uani 1.0 4 d .
C1 C -0.15427(16) 0.61285(7) 0.41367(16) 0.0435(3) Uani 1.0 4 d .
C2 C -0.30512(17) 0.62802(8) 0.36913(18) 0.0520(4) Uani 1.0 4 d .
C3 C -0.40218(16) 0.66220(8) 0.4837(2) 0.0531(4) Uani 1.0 4 d .
C4 C -0.34642(15) 0.68105(7) 0.64234(19) 0.0448(4) Uani 1.0 4 d .
C5 C 0.09104(16) 0.69720(6) 1.06844(15) 0.0408(3) Uani 1.0 4 d .
C6 C 0.24439(17) 0.68952(7) 1.11033(17) 0.0474(4) Uani 1.0 4 d .
C7 C 0.34403(16) 0.65696(7) 0.99540(17) 0.0471(4) Uani 1.0 4 d .
C8 C 0.28806(14) 0.63219(6) 0.84192(16) 0.0396(3) Uani 1.0 4 d .
C9 C 0.06706(13) 0.61794(6) 0.62899(14) 0.0333(3) Uani 1.0 4 d .
C10 C -0.12868(14) 0.68584(6) 0.85748(15) 0.0359(3) Uani 1.0 4 d .
C11 C -0.09045(13) 0.63158(6) 0.57866(15) 0.0346(3) Uani 1.0 4 d .
C12 C -0.18885(13) 0.66640(6) 0.69560(15) 0.0355(3) Uani 1.0 4 d .
C13 C 0.12779(13) 0.64019(6) 0.79076(14) 0.0321(3) Uani 1.0 4 d .
C14 C 0.02697(14) 0.67413(6) 0.90651(14) 0.0330(3) Uani 1.0 4 d .
C15 C 0.16581(14) 0.58240(6) 0.51465(15) 0.0377(3) Uani 1.0 4 d .
C16 C 0.24625(15) 0.55127(6) 0.41878(16) 0.0396(3) Uani 1.0 4 d .
C17 C 0.33820(15) 0.51440(7) 0.30194(17) 0.0413(3) Uani 1.0 4 d .
C18 C 0.28111(16) 0.49265(7) 0.15470(17) 0.0431(3) Uani 1.0 4 d .
H1 H -0.0915 0.5898 0.3353 0.0522 Uiso 1.0 4 calc R
H2 H -0.3454 0.6155 0.2598 0.0624 Uiso 1.0 4 calc R
H3 H -0.5064 0.6721 0.4504 0.0637 Uiso 1.0 4 calc R
H4 H -0.4124 0.7040 0.7177 0.0537 Uiso 1.0 4 calc R
H5 H 0.0253 0.7181 1.1472 0.0489 Uiso 1.0 4 calc R
H6 H 0.2847 0.7060 1.2165 0.0568 Uiso 1.0 4 calc R
H7 H 0.4508 0.6523 1.0253 0.0566 Uiso 1.0 4 calc R
H8 H 0.3561 0.6095 0.7685 0.0475 Uiso 1.0 4 calc R
H10 H -0.1948 0.7073 0.9350 0.0431 Uiso 1.0 4 calc R
H17 H 0.4461 0.5014 0.3277 0.0455 Uiso 1.0 4 calc R

loop_
_atom_site_aniso_label
_atom_site_aniso_U_11
_atom_site_aniso_U_22
_atom_site_aniso_U_33
_atom_site_aniso_U_12
_atom_site_aniso_U_13
_atom_site_aniso_U_23
F1 0.0544(6) 0.0835(7) 0.0642(6) -0.0022(5) -0.0119(5) -0.0122(5)
F2 0.0804(7) 0.0642(6) 0.0558(6) -0.0003(5) 0.0243(5) -0.0220(5)
C1 0.0469(7) 0.0435(7) 0.0396(7) -0.0073(6) -0.0027(6) -0.0014(6)
C2 0.0521(8) 0.0557(8) 0.0470(8) -0.0121(7) -0.0131(7) 0.0022(7)
C3 0.0347(7) 0.0567(8) 0.0667(10) -0.0071(6) -0.0128(7) 0.0102(7)
C4 0.0321(7) 0.0450(7) 0.0572(8) -0.0027(5) 0.0028(6) 0.0045(6)
C5 0.0519(8) 0.0373(6) 0.0330(6) 0.0057(6) 0.0005(6) -0.0023(5)
C6 0.0575(9) 0.0449(7) 0.0385(7) 0.0043(6) -0.0129(6) -0.0021(6)
C7 0.0413(7) 0.0493(8) 0.0499(8) 0.0051(6) -0.0108(6) 0.0042(6)
C8 0.0361(7) 0.0396(6) 0.0432(7) 0.0059(5) 0.0021(5) 0.0027(5)
C9 0.0358(6) 0.0302(6) 0.0341(6) -0.0015(5) 0.0049(5) 0.0008(5)
C10 0.0353(6) 0.0354(6) 0.0377(7) 0.0006(5) 0.0080(5) -0.0010(5)
C11 0.0363(6) 0.0323(6) 0.0352(6) -0.0059(5) 0.0014(5) 0.0015(5)
C12 0.0308(6) 0.0341(6) 0.0416(7) -0.0041(5) 0.0027(5) 0.0037(5)
C13 0.0336(6) 0.0291(5) 0.0339(6) 0.0003(5) 0.0034(5) 0.0025(5)
C14 0.0367(6) 0.0293(5) 0.0330(6) 0.0008(5) 0.0023(5) 0.0020(5)
C15 0.0405(7) 0.0364(6) 0.0365(6) -0.0010(5) 0.0034(5) -0.0001(5)
C16 0.0416(7) 0.0384(6) 0.0389(7) -0.0001(5) 0.0038(5) -0.0017(5)
C17 0.0371(7) 0.0426(7) 0.0445(7) 0.0040(5) 0.0059(6) -0.0025(6)
C18 0.0452(7) 0.0414(7) 0.0434(7) -0.0015(6) 0.0101(6) -0.0050(6)

loop_
_atom_type_symbol
_atom_type_description
_atom_type_scat_dispersion_real
_atom_type_scat_dispersion_imag
_atom_type_scat_source
C C 0.0033 0.0016
;
International Tables for Crystallography
(1992, Vol. C, Tables 4.2.6.8 and 6.1.1.4)
;
H H 0.0000 0.0000
;
International Tables for Crystallography
(1992, Vol. C, Table 6.1.1.4)
;
F F 0.0171 0.0103
;
International Tables for Crystallography
(1992, Vol. C, Tables 4.2.6.8 and 6.1.1.4)
;

loop_
_geom_angle_atom_site_label_1
_geom_angle_atom_site_label_2
_geom_angle_atom_site_label_3
_geom_angle
_geom_angle_publ_flag
C2 C1 C11 120.42(13) yes
C1 C2 C3 121.14(13) yes
C2 C3 C4 120.50(13) yes
C3 C4 C12 120.65(13) yes
C6 C5 C14 121.19(12) yes
C5 C6 C7 120.19(12) yes
C6 C7 C8 120.93(13) yes
C7 C8 C13 120.92(12) yes
C11 C9 C13 120.48(11) yes
C11 C9 C15 119.77(11) yes
C13 C9 C15 119.74(11) yes
C12 C10 C14 121.50(11) yes
C1 C11 C9 122.21(11) yes
C1 C11 C12 118.59(11) yes
C9 C11 C12 119.19(11) yes
C4 C12 C10 121.62(12) yes
C4 C12 C11 118.69(11) yes
C10 C12 C11 119.68(11) yes
C8 C13 C9 122.43(11) yes
C8 C13 C14 118.14(10) yes
C9 C13 C14 119.40(10) yes
C5 C14 C10 121.70(11) yes
C5 C14 C13 118.58(11) yes
C10 C14 C13 119.69(10) yes
C9 C15 C16 178.45(13) yes
C15 C16 C17 178.48(14) yes
C16 C17 C18 121.93(13) yes
F1 C18 F2 109.44(11) yes
F1 C18 C17 125.50(13) yes
F2 C18 C17 125.05(13) yes
C2 C1 H1 119.789 no
C11 C1 H1 119.789 no
C1 C2 H2 119.432 no
C3 C2 H2 119.427 no
C2 C3 H3 119.753 no
C4 C3 H3 119.747 no
C3 C4 H4 119.679 no
C12 C4 H4 119.673 no
C6 C5 H5 119.402 no
C14 C5 H5 119.406 no
C5 C6 H6 119.905 no
C7 C6 H6 119.906 no
C6 C7 H7 119.535 no
C8 C7 H7 119.530 no
C7 C8 H8 119.541 no
C13 C8 H8 119.536 no
C12 C10 H10 119.250 no
C14 C10 H10 119.254 no
C16 C17 H17 122.871 no
C18 C17 H17 115.128 no

loop_
_geom_bond_atom_site_label_1
_geom_bond_atom_site_label_2
_geom_bond_distance
_geom_bond_publ_flag
F1 C18 1.3061(17) yes
F2 C18 1.3182(17) yes
C1 C2 1.357(2) yes
C1 C11 1.4261(17) yes
C2 C3 1.406(3) yes
C3 C4 1.359(2) yes
C4 C12 1.4255(17) yes
C5 C6 1.350(2) yes
C5 C14 1.4288(17) yes
C6 C7 1.408(2) yes
C7 C8 1.3587(18) yes
C8 C13 1.4242(17) yes
C9 C11 1.4157(16) yes
C9 C13 1.4132(16) yes
C9 C15 1.4261(17) yes
C10 C12 1.3973(17) yes
C10 C14 1.3919(17) yes
C11 C12 1.4312(17) yes
C13 C14 1.4303(17) yes
C15 C16 1.1956(18) yes
C16 C17 1.4161(19) yes
C17 C18 1.3003(19) yes
C1 H1 0.940 no
C2 H2 0.940 no
C3 H3 0.940 no
C4 H4 0.940 no
C5 H5 0.940 no
C6 H6 0.940 no
C7 H7 0.940 no
C8 H8 0.940 no
C10 H10 0.940 no
C17 H17 0.971 no

loop_
_geom_contact_atom_site_label_1
_geom_contact_atom_site_label_2
_geom_contact_distance
_geom_contact_publ_flag
_geom_contact_site_symmetry_2
F1 C16 2.8112(16) no .
C1 C4 2.798(2) no .
C1 C15 2.8845(19) no .
C2 C12 2.7997(19) no .
C3 C11 2.8068(18) no .
C5 C8 2.7856(18) no .
C6 C13 2.8146(18) no .
C7 C14 2.7986(19) no .
C8 C15 2.8857(17) no .
C9 C10 2.8136(17) no .
C11 C14 2.8341(17) no .
C11 C16 3.5386(18) no .
C12 C13 2.8310(16) no .
C13 C16 3.5476(17) no .
C15 C18 3.4688(19) no .
F1 F1 2.7527(13) no 3_565
F1 C7 3.5486(17) no 1_554
F1 C8 3.4647(16) no 1_554
F1 C10 3.5832(16) no 3_566
F1 C13 3.5572(15) no 1_554
F2 F2 2.9743(15) no 3_665
F2 C7 3.3705(17) no 3_666
F2 C8 3.5612(16) no 3_666
F2 C10 3.4889(16) no 3_566
F2 C12 3.4998(16) no 3_566
C1 C16 3.4861(18) no 3_566
C5 C9 3.5526(17) no 4_565
C5 C13 3.5539(17) no 4_565
C6 C16 3.5664(18) no 1_556
C7 F1 3.5486(17) no 1_556
C7 F2 3.3705(17) no 3_666
C7 C18 3.4133(19) no 1_556
C8 F1 3.4647(16) no 1_556
C8 F2 3.5612(16) no 3_666
C9 C5 3.5526(17) no 4_564
C10 F1 3.5832(16) no 3_566
C10 F2 3.4889(16) no 3_566
C11 C18 3.5875(18) no 3_566
C12 F2 3.4998(16) no 3_566
C12 C18 3.3481(18) no 3_566
C13 F1 3.5572(15) no 1_556
C13 C5 3.5539(17) no 4_564
C16 C1 3.4861(18) no 3_566
C16 C6 3.5664(18) no 1_554
C18 C7 3.4133(19) no 1_554
C18 C11 3.5875(18) no 3_566
C18 C12 3.3481(18) no 3_566
F1 H1 3.2297 no .
F1 H17 3.1428 no .
F2 H17 2.4783 no .
C1 H3 3.2467 no .
C2 H4 3.2494 no .
C3 H1 3.2541 no .
C4 H2 3.2408 no .
C4 H10 2.6340 no .
C5 H7 3.2320 no .
C5 H10 2.6326 no .
C6 H8 3.2532 no .
C7 H5 3.2395 no .
C8 H6 3.2484 no .
C9 H1 2.6753 no .
C9 H8 2.6725 no .
C10 H4 2.6499 no .
C10 H5 2.6481 no .
C11 H2 3.2641 no .
C11 H4 3.3076 no .
C11 H10 3.2921 no .
C12 H1 3.3078 no .
C12 H3 3.2689 no .
C13 H5 3.3063 no .
C13 H7 3.2683 no .
C13 H10 3.2873 no .
C14 H6 3.2708 no .
C14 H8 3.2995 no .
C15 H1 2.5705 no .
C15 H8 2.5702 no .
C15 H17 3.2507 no .
C16 H1 3.0334 no .
C16 H8 3.0626 no .
H1 H2 2.2861 no .
H2 H3 2.3347 no .
H3 H4 2.2910 no .
H4 H10 2.4740 no .
H5 H6 2.2807 no .
H5 H10 2.4712 no .
H6 H7 2.3401 no .
H7 H8 2.2856 no .
F2 H2 2.7295 no 3_565
F2 H7 2.7135 no 3_666
F2 H8 3.5779 no 1_554
F2 H8 3.0859 no 3_666
F2 H10 3.4550 no 3_566
F2 H17 3.4687 no 3_665
C1 H5 3.3122 no 1_554
C1 H10 3.4407 no 4_564
C2 H4 3.5155 no 4_564
C2 H7 3.3722 no 1_454
C2 H10 3.3043 no 4_564
C2 H17 3.2242 no 1_455
C3 H4 3.2850 no 4_564
C3 H6 3.4378 no 1_454
C3 H8 3.2605 no 1_455
C3 H10 3.0845 no 4_564
C3 H17 3.5208 no 1_455
C3 H17 3.4684 no 3_566
C4 H7 3.5647 no 1_455
C4 H8 3.0883 no 1_455
C4 H10 2.9983 no 4_564
C4 H17 3.5816 no 3_566
C5 H1 3.3509 no 1_556
C6 H3 3.3604 no 1_656
C7 H2 3.3982 no 1_656
C7 H3 3.5164 no 4_665
C7 H4 3.2005 no 1_655
C7 H6 3.4225 no 4_564
C8 H4 3.0994 no 1_655
C8 H6 3.2287 no 4_564
C9 H5 3.1409 no 4_564
C10 H5 2.8202 no 4_564
C11 H5 3.0649 no 4_564
C11 H10 3.3704 no 4_564
C12 H5 2.8967 no 4_564
C12 H10 3.1476 no 4_564
C13 H5 3.0345 no 4_564
C13 H6 3.2807 no 4_564
C14 H5 2.8816 no 4_564
C14 H6 3.5429 no 4_564
C15 H1 3.5445 no 3_566
C15 H3 3.3428 no 1_655
C15 H6 3.4901 no 1_554
C16 H1 3.5862 no 3_566
C16 H3 3.1292 no 1_655
C16 H6 3.3611 no 1_554
C16 H17 3.3874 no 3_666
C17 H2 3.3517 no 1_655
C17 H3 3.4615 no 1_655
C17 H7 3.5565 no 1_554
C17 H8 3.5830 no 3_666
C17 H17 3.3865 no 3_666
C18 H7 3.5309 no 1_554
H1 C5 3.3509 no 1_554
H1 C15 3.5445 no 3_566
H1 C16 3.5862 no 3_566
H1 H5 3.0372 no 1_554
H2 F2 2.7295 no 3_565
H2 C7 3.3982 no 1_454
H2 C17 3.3517 no 1_455
H2 H4 3.4930 no 4_564
H2 H7 2.5787 no 1_454
H2 H10 3.3804 no 1_554
H2 H17 2.8735 no 1_455
H3 C6 3.3604 no 1_454
H3 C7 3.5164 no 4_464
H3 C15 3.3428 no 1_455
H3 C16 3.1292 no 1_455
H3 C17 3.4615 no 1_455
H3 H4 3.1032 no 4_564
H3 H6 2.5895 no 1_454
H3 H7 3.3508 no 1_454
H3 H7 3.4116 no 4_464
H3 H8 3.0378 no 1_455
H3 H10 3.5267 no 4_564
H3 H17 3.4029 no 1_455
H4 C2 3.5155 no 4_565
H4 C3 3.2850 no 4_565
H4 C7 3.2005 no 1_455
H4 C8 3.0994 no 1_455
H4 H2 3.4930 no 4_565
H4 H3 3.1032 no 4_565
H4 H6 3.1107 no 4_464
H4 H7 2.8904 no 1_455
H4 H7 3.3108 no 4_464
H4 H8 2.7189 no 1_455
H4 H10 3.3970 no 4_564
H5 C1 3.3122 no 1_556
H5 C9 3.1409 no 4_565
H5 C10 2.8202 no 4_565
H5 C11 3.0649 no 4_565
H5 C12 2.8967 no 4_565
H5 C13 3.0345 no 4_565
H5 C14 2.8816 no 4_565
H5 H1 3.0372 no 1_556
H5 H10 3.3132 no 4_565
H6 C3 3.4378 no 1_656
H6 C7 3.4225 no 4_565
H6 C8 3.2287 no 4_565
H6 C13 3.2807 no 4_565
H6 C14 3.5429 no 4_565
H6 C15 3.4901 no 1_556
H6 C16 3.3611 no 1_556
H6 H3 2.5895 no 1_656
H6 H4 3.1107 no 4_665
H6 H8 3.5817 no 4_565
H7 F2 2.7135 no 3_666
H7 C2 3.3722 no 1_656
H7 C4 3.5647 no 1_655
H7 C17 3.5565 no 1_556
H7 C18 3.5309 no 1_556
H7 H2 2.5787 no 1_656
H7 H3 3.3508 no 1_656
H7 H3 3.4116 no 4_665
H7 H4 2.8904 no 1_655
H7 H4 3.3108 no 4_665
H7 H10 3.3169 no 1_655
H8 F2 3.5779 no 1_556
H8 F2 3.0859 no 3_666
H8 C3 3.2605 no 1_655
H8 C4 3.0883 no 1_655
H8 C17 3.5830 no 3_666
H8 H3 3.0378 no 1_655
H8 H4 2.7189 no 1_655
H8 H6 3.5817 no 4_564
H8 H17 2.8263 no 3_666
H10 F2 3.4550 no 3_566
H10 C1 3.4407 no 4_565
H10 C2 3.3043 no 4_565
H10 C3 3.0845 no 4_565
H10 C4 2.9983 no 4_565
H10 C11 3.3704 no 4_565
H10 C12 3.1476 no 4_565
H10 H2 3.3804 no 1_556
H10 H3 3.5267 no 4_565
H10 H4 3.3970 no 4_565
H10 H5 3.3132 no 4_564
H10 H7 3.3169 no 1_455
H17 F2 3.4687 no 3_665
H17 C2 3.2242 no 1_655
H17 C3 3.5208 no 1_655
H17 C3 3.4684 no 3_566
H17 C4 3.5816 no 3_566
H17 C16 3.3874 no 3_666
H17 C17 3.3865 no 3_666
H17 H2 2.8735 no 1_655
H17 H3 3.4029 no 1_655
H17 H8 2.8263 no 3_666
H17 H17 2.8137 no 3_666

loop_
_geom_torsion_atom_site_label_1
_geom_torsion_atom_site_label_2
_geom_torsion_atom_site_label_3
_geom_torsion_atom_site_label_4
_geom_torsion
_geom_torsion_publ_flag
C2 C1 C11 C9 -178.76(12) no
C2 C1 C11 C12 0.15(18) no
C11 C1 C2 C3 -0.2(2) no
C1 C2 C3 C4 0.2(3) no
C2 C3 C4 C12 -0.2(2) no
C3 C4 C12 C10 179.44(12) no
C3 C4 C12 C11 0.12(19) no
C6 C5 C14 C10 -175.78(11) no
C6 C5 C14 C13 2.20(17) no
C14 C5 C6 C7 -1.37(18) no
C5 C6 C7 C8 -0.6(2) no
C6 C7 C8 C13 1.77(19) no
C7 C8 C13 C9 177.07(11) no
C7 C8 C13 C14 -0.88(17) no
C11 C9 C13 C8 -175.35(10) no
C11 C9 C13 C14 2.58(16) no
C13 C9 C11 C1 177.10(10) no
C13 C9 C11 C12 -1.80(16) no
C15 C9 C11 C1 -1.98(17) no
C15 C9 C11 C12 179.12(10) no
C15 C9 C13 C8 3.73(17) no
C15 C9 C13 C14 -178.35(10) no
C12 C10 C14 C5 176.68(10) no
C12 C10 C14 C13 -1.28(17) no
C14 C10 C12 C4 -177.25(10) no
C14 C10 C12 C11 2.06(17) no
C1 C11 C12 C4 -0.12(16) no
C1 C11 C12 C10 -179.45(10) no
C9 C11 C12 C4 178.83(10) no
C9 C11 C12 C10 -0.50(16) no
C8 C13 C14 C5 -1.06(16) no
C8 C13 C14 C10 176.96(10) no
C9 C13 C14 C5 -179.07(10) no
C9 C13 C14 C10 -1.05(16) no
C16 C17 C18 F1 0.2(3) no
C16 C17 C18 F2 -179.86(12) no
